data_2008210
loop_
_publ_author_name
'Foces-Foces, C.'
'Llamas-Saiz, A.L.'
'Lorente, P'
'Golubev, N.S.'
'Limbach, H.-H.'

_publ_section_title
;
 Three 2,4,6-trimethylpyridine--benzoic acid complexes at 150K
;
_journal_issue 3
_journal_name_full 'Acta Crystallographica Section C'
_journal_page_first 377
_journal_page_last 381
_journal_paper_doi 10.1107/S0108270198013766
_journal_volume 55
_journal_year 1999
_chemical_formula_moiety 'C8 H12 N +C7 H3 N2 O6 -'
_chemical_formula_sum 'C15 H15 N3 O6'
_chemical_formula_weight 333.300
_chemical_melting_point 361
_chemical_name_systematic '2,4,6-Trymethylpyridinium 3,5-dinitro-benzoate'
_space_group_IT_number 14
_symmetry_cell_setting monoclinic
_symmetry_space_group_name_Hall '-P 2ybc'
_symmetry_space_group_name_H-M 'P 1 21/c 1'
_audit_creation_method from_xtal_archive_file_using_CIFIO
_cell_angle_alpha 90.00000
_cell_angle_beta 92.060(9)
_cell_angle_gamma 90.00000
_cell_formula_units_Z 4
_cell_length_a 7.5078(4)
_cell_length_b 7.3190(4)
_cell_length_c 27.632(8)
_cell_measurement_reflns_used 68
_cell_measurement_temperature 150
_cell_measurement_theta_max 45
_cell_measurement_theta_min 2
_cell_volume 1517.4(5)
_computing_cell_refinement 'LSUCRE (Appleman, 1984)'
_computing_data_collection 'Philips PW1100 (Hornstra & Vossers, 1973)'
_computing_data_reduction 'xtal_DIFDAT_SORTRF_ADDREF  (Hall et al., 1992)'
_computing_molecular_graphics xtal_ORTEP
_computing_publication_material xtal_BONDLA_CIFIO
_computing_structure_refinement 'xtal CRYLSQ'
_computing_structure_solution 'SIR92 (Altomare et al., 1994)'
_diffrn_ambient_temperature 150
_diffrn_measurement_device 'Philips PW1100 diffractometer'
_diffrn_measurement_method '\w/2\q scans'
_diffrn_radiation_monochromator graphite
_diffrn_radiation_source 'scaled tube'
_diffrn_radiation_type 'Cu K\a'
_diffrn_radiation_wavelength 1.5418
_diffrn_reflns_av_R_equivalents .016
_diffrn_reflns_av_sigmaI/netI .009
_diffrn_reflns_limit_h_max 8
_diffrn_reflns_limit_h_min -8
_diffrn_reflns_limit_k_max 8
_diffrn_reflns_limit_k_min 0
_diffrn_reflns_limit_l_max 32
_diffrn_reflns_limit_l_min 0
_diffrn_reflns_number 2836
_diffrn_reflns_reduction_process perpendicular_monochr_Lp
_diffrn_reflns_theta_max 64.9
_diffrn_reflns_theta_min 3.2
_diffrn_standards_decay_% 2
_diffrn_standards_interval_time 90
_diffrn_standards_number 2
_exptl_absorpt_coefficient_mu 0.9757
_exptl_absorpt_correction_type none
_exptl_crystal_colour colourless
_exptl_crystal_density_diffrn 1.459
_exptl_crystal_density_meas ?
_exptl_crystal_density_method 'not measured'
_exptl_crystal_description 'rectangular prism'
_exptl_crystal_F_000 696
_exptl_crystal_size_max 0.40
_exptl_crystal_size_mid 0.23
_exptl_crystal_size_min 0.10
_refine_diff_density_max .24
_refine_diff_density_min -.25
_refine_ls_abs_structure_details 'not applicable'
_refine_ls_extinction_coef 138(5)
_refine_ls_extinction_method Zachariasen
_refine_ls_goodness_of_fit_all .964
_refine_ls_goodness_of_fit_obs .977
_refine_ls_hydrogen_treatment noref
_refine_ls_matrix_type full
_refine_ls_number_constraints 0
_refine_ls_number_parameters 222
_refine_ls_number_reflns 2286
_refine_ls_number_restraints 0
_refine_ls_R_factor_all .048
_refine_ls_R_factor_obs .044
_refine_ls_shift/esd_max .002
_refine_ls_shift/esd_mean .000
_refine_ls_structure_factor_coef F
_refine_ls_weighting_details 'w = k{(A + BFo)^2^[C + D(sin\q)/\l]}^-1^'
_refine_ls_weighting_scheme calc
_refine_ls_wR_factor_all .054
_refine_ls_wR_factor_obs .052
_reflns_number_observed 2286
_reflns_number_total 2560
_reflns_observed_criterion refl_observed_if_I____>2.000_sigma(I___)
_cod_data_source_file bm1262.cif
_cod_data_source_block III
_cod_depositor_comments
;
The following automatic conversions were performed:

'_exptl_crystal_density_meas' value 'None' was changed to '?' - the
value is perceived as not measured.

Automatic conversion script
Id: cif_fix_values 3008 2015-01-20 13:52:24Z robertas 

The following automatic conversions were performed:

'_refine_ls_weighting_scheme' value 'w = k{(A + BFo)^2^[C +
D(sin\q)/\l]}^-1^' was changed to 'calc'. New tag
'_refine_ls_weighting_details' was created. The value of the new tag
was set to 'w = k{(A + BFo)^2^[C + D(sin\q)/\l]}^-1^'.

Automatic conversion script
Id: cif_fix_values 3143 2015-03-26 13:38:13Z robertas 
;
_cod_original_sg_symbol_Hall -P_2ybc
_cod_original_sg_symbol_H-M 'P 21/c'
_cod_database_code 2008210
_cod_database_fobs_code 2008210

loop_
_symmetry_equiv_pos_as_xyz
+x,+y,+z
-x,1/2+y,1/2-z
-x,-y,-z
+x,1/2-y,1/2+z

loop_
_atom_site_aniso_label
_atom_site_aniso_U_11
_atom_site_aniso_U_22
_atom_site_aniso_U_33
_atom_site_aniso_U_12
_atom_site_aniso_U_13
_atom_site_aniso_U_23
N1 .0214(7) .0302(8) .0221(7) -.0019(6) -.0019(5) .0017(6)
C2 .0232(8) .0309(9) .0253(8) -.0021(7) -.0011(6) .0023(7)
C3 .0218(8) .0349(9) .0282(9) .0006(7) -.0023(6) .0030(7)
C4 .0264(8) .0329(9) .0250(8) -.0032(7) -.0046(7) .0035(7)
C5 .0267(8) .0326(9) .0230(8) -.0012(7) -.0003(6) .0003(7)
C6 .0240(8) .0278(9) .0247(8) -.0028(6) -.0001(6) .0019(7)
C7 .0308(9) .0500(10) .0264(9) .0068(8) .0008(7) -.0020(8)
C8 .0315(9) .0490(10) .0284(9) .0018(8) -.0090(7) .0003(8)
C9 .0236(8) .0380(10) .0315(9) .0026(7) -.0014(7) -.0005(7)
C10 .0254(8) .0323(9) .0227(8) .0023(7) -.0039(6) -.0013(7)
C11 .0248(8) .0277(8) .0231(8) .0030(7) -.0033(6) -.0013(6)
C12 .0270(8) .0284(9) .0233(8) .0015(7) .0003(6) -.0017(6)
C13 .0231(8) .0297(9) .0279(8) .0009(7) -.0023(6) -.0031(7)
C14 .0272(8) .0348(9) .0233(8) .0016(7) -.0034(6) -.0026(7)
C15 .0274(8) .0332(9) .0225(8) .0007(7) .0001(6) .0004(7)
C16 .0240(8) .0316(9) .0253(8) .0015(7) -.0021(6) .0003(7)
O17 .0281(6) .0470(8) .0217(6) -.0037(5) -.0034(5) .0040(5)
O18 .0267(6) .0455(8) .0304(6) -.0080(6) -.0068(5) .0034(6)
N19 .0261(7) .0418(9) .0281(8) -.0027(7) -.0017(6) -.0065(7)
O20 .0316(7) .0660(10) .0336(7) -.0125(7) .0050(5) -.0017(7)
O21 .0317(7) .0780(10) .0365(8) -.0131(7) -.0097(6) -.0028(7)
N22 .0296(8) .0490(10) .0234(8) -.0046(7) -.0008(6) .0026(7)
O23 .0499(9) .0750(10) .0209(7) -.0178(8) .0006(6) -.0035(7)
O24 .0347(8) .0820(10) .0313(7) -.0217(8) -.0016(6) .0075(7)

loop_
_atom_site_label
_atom_site_fract_x
_atom_site_fract_y
_atom_site_fract_z
_atom_site_U_iso_or_equiv
_atom_site_thermal_displace_type
_atom_site_calc_flag
_atom_site_calc_attached_atom
N1 .6883(2) .5807(2) .80137(5) .0247(7) Uani ? ?
C2 .8537(2) .5082(2) .79943(6) .0265(8) Uani ? ?
C3 .9597(2) .4995(3) .84144(6) .0284(8) Uani ? ?
C4 .8971(2) .5642(3) .88475(6) .0283(8) Uani ? ?
C5 .7251(2) .6340(2) .88504(6) .0274(8) Uani ? ?
C6 .6209(2) .6419(2) .84279(6) .0255(8) Uani ? ?
C7 .9109(2) .4377(3) .75182(7) .0360(10) Uani ? ?
C8 1.0126(3) .5594(3) .93039(7) .0370(10) Uani ? ?
C9 .4342(2) .7126(3) .84032(7) .0312(9) Uani ? ?
C10 .5499(2) .6935(2) .68909(6) .0269(8) Uani ? ?
C11 .4430(2) .6780(2) .64141(6) .0253(8) Uani ? ?
C12 .2704(2) .6099(2) .64001(6) .0262(8) Uani ? ?
C13 .1790(2) .5967(2) .59559(6) .0270(8) Uani ? ?
C14 .2526(2) .6429(3) .55239(6) .0285(8) Uani ? ?
C15 .4254(2) .7090(2) .55536(6) .0277(8) Uani ? ?
C16 .5212(2) .7305(2) .59875(6) .0270(8) Uani ? ?
O17 .4804(2) .6153(2) .72475(4) .0324(6) Uani ? ?
O18 .6937(2) .7749(2) .68895(5) .0344(7) Uani ? ?
N19 -.0067(2) .5302(2) .59423(5) .0321(8) Uani ? ?
O20 -.0658(2) .4676(2) .63117(5) .0436(8) Uani ? ?
O21 -.0922(2) .5424(3) .55576(5) .0489(9) Uani ? ?
N22 .5104(2) .7574(2) .51008(5) .0342(8) Uani ? ?
O23 .4396(2) .7044(3) .47210(5) .0487(9) Uani ? ?
O24 .6469(2) .8490(3) .51261(5) .0494(9) Uani ? ?
H1 .614(4) .591(4) .7720(10) .031(7) Uiso ? ?
H3 1.07609 .44906 .84006 .02821 Uiso ? ?
H5 .68055 .67648 .91408 .02729 Uiso ? ?
H71 1.03780 .41008 .75488 .03542 Uiso ? ?
H72 .84782 .32772 .74385 .03542 Uiso ? ?
H73 .88202 .52367 .72675 .03542 Uiso ? ?
H81 .95485 .58924 .95846 .03644 Uiso ? ?
H82 1.11407 .62346 .92753 .03644 Uiso ? ?
H83 1.04849 .44560 .93857 .03644 Uiso ? ?
H91 .42152 .80862 .81619 .03100 Uiso ? ?
H92 .40081 .76712 .87192 .03100 Uiso ? ?
H93 .35098 .61813 .83076 .03100 Uiso ? ?
H12 .22142 .57288 .66893 .02611 Uiso ? ?
H14 .19368 .62622 .52235 .02824 Uiso ? ?
H16 .64181 .77827 .60082 .02692 Uiso ? ?

loop_
_atom_type_symbol
_atom_type_scat_dispersion_real
_atom_type_scat_dispersion_imag
_atom_type_scat_source
C .017 .009 International_Tables_for_Crystallography_(1974)
H 0 0 International_Tables_for_Crystallography_(1974)
N .029 .018 International_Tables_for_Crystallography_(1974)
O .047 .032 International_Tables_for_Crystallography_(1974)

loop_
_geom_angle_atom_site_label_1
_geom_angle_atom_site_label_2
_geom_angle_atom_site_label_3
_geom_angle
_geom_angle_publ_flag
H1 N1 C6 118(2) ?
H1 N1 C2 120(2) ?
C6 N1 C2 122.60(10) yes
N1 C2 C3 119.0(2) ?
N1 C2 C7 117.70(10) ?
C3 C2 C7 123.3(2) ?
H3 C3 C2 119.1(2) ?
H3 C3 C4 120.6(2) ?
C2 C3 C4 120.4(2) ?
C3 C4 C5 118.4(2) ?
C3 C4 C8 120.8(2) ?
C5 C4 C8 120.8(2) ?
H5 C5 C6 120.2(2) ?
H5 C5 C4 119.3(2) ?
C6 C5 C4 120.5(2) ?
N1 C6 C5 119.1(2) ?
N1 C6 C9 117.20(10) ?
C5 C6 C9 123.7(2) ?
H73 C7 H72 106.9(2) ?
H73 C7 H71 113.2(2) ?
H73 C7 C2 110.3(2) ?
H72 C7 H71 108.7(2) ?
H72 C7 C2 109.8(2) ?
H71 C7 C2 107.9(2) ?
H82 C8 H83 104.9(2) ?
H82 C8 H81 111.9(2) ?
H82 C8 C4 112.2(2) ?
H83 C8 H81 98.8(2) ?
H83 C8 C4 112.9(2) ?
H81 C8 C4 115.0(2) ?
H93 C9 H91 106.6(2) ?
H93 C9 H92 110.2(2) ?
H93 C9 C6 111.2(2) ?
H91 C9 H92 106.8(2) ?
H91 C9 C6 110.5(2) ?
H92 C9 C6 111.3(2) ?
O18 C10 O17 127.2(2) yes
O18 C10 C11 117.9(2) yes
O17 C10 C11 114.80(10) yes
C12 C11 C16 119.9(2) yes
C12 C11 C10 120.90(10) ?
C16 C11 C10 119.20(10) ?
H12 C12 C13 122.7(2) ?
H12 C12 C11 118.5(2) ?
C13 C12 C11 118.8(2) ?
C14 C13 C12 123.3(2) yes
C14 C13 N19 117.9(2) ?
C12 C13 N19 118.8(2) ?
H14 C14 C13 123.1(2) ?
H14 C14 C15 120.7(2) ?
C13 C14 C15 116.1(2) ?
C14 C15 C16 123.2(2) yes
C14 C15 N22 118.00(10) ?
C16 C15 N22 118.9(2) ?
H16 C16 C15 123.1(2) ?
H16 C16 C11 118.1(2) ?
C15 C16 C11 118.7(2) ?
O20 N19 O21 124.1(2) yes
O20 N19 C13 118.30(10) yes
O21 N19 C13 117.6(2) yes
O23 N22 O24 124.1(2) yes
O23 N22 C15 117.8(2) yes
O24 N22 C15 118.10(10) yes

loop_
_geom_bond_atom_site_label_1
_geom_bond_atom_site_label_2
_geom_bond_site_symmetry_1
_geom_bond_site_symmetry_2
_geom_bond_distance
_geom_bond_publ_flag
N1 H1 . . .97(3) ?
N1 C6 . . 1.345(2) yes
N1 C2 . . 1.353(2) yes
C2 C3 . . 1.385(2) ?
C2 C7 . . 1.491(3) ?
C3 H3 . . .950(2) ?
C3 C4 . . 1.385(3) ?
C4 C5 . . 1.389(2) ?
C4 C8 . . 1.505(3) ?
C5 H5 . . .934(2) ?
C5 C6 . . 1.383(2) ?
C6 C9 . . 1.494(2) ?
C7 H73 . . .955(2) ?
C7 H72 . . .955(2) ?
C7 H71 . . .975(2) ?
C8 H82 . . .900(2) ?
C8 H83 . . .902(2) ?
C8 H81 . . .928(2) ?
C9 H93 . . .963(2) ?
C9 H91 . . .971(2) ?
C9 H92 . . 1.000(2) ?
C10 O18 . . 1.233(2) yes
C10 O17 . . 1.268(2) yes
C10 C11 . . 1.522(2) yes
C11 C12 . . 1.388(2) ?
C11 C16 . . 1.390(2) ?
C12 H12 . . .932(2) ?
C12 C13 . . 1.388(2) ?
C13 C14 . . 1.376(2) ?
C13 N19 . . 1.476(2) yes
C14 H14 . . .934(2) ?
C14 C15 . . 1.385(2) ?
C15 C16 . . 1.385(2) ?
C15 N22 . . 1.468(2) yes
C16 H16 . . .970(2) ?
N19 O20 . . 1.217(2) yes
N19 O21 . . 1.225(2) yes
N22 O23 . . 1.222(2) yes
N22 O24 . . 1.225(2) yes

loop_
_geom_hbond_atom_site_label_D
_geom_hbond_atom_site_label_H
_geom_hbond_atom_site_label_A
_geom_hbond_site_symmetry_A
_geom_hbond_distance_DH
_geom_hbond_distance_HA
_geom_hbond_distance_DA
_geom_hbond_angle_DHA
_geom_hbond_publ_flag
N1 H1 O17 . .98(3) 1.62(3) 2.597(2) 176(3) yes
C7 H73 O18 . .96 2.52 3.401(2) 153 yes
C9 H93 O18 2_646 .96 2.59 3.433(2) 146 yes
C9 H91 O17 2_656 .97 2.63 3.523(2) 153 yes
C7 H71 O18 2_746 .97 2.69 3.544(2) 147 yes
C7 H73 O20 1_655 .96 2.72 3.352(3) 125 yes
C9 H92 O20 2_556 1.00 2.91 3.451(2) 115 yes
C16 H16 O21 1_655 .97 2.95 3.461(2) 114 yes
C8 H83 O21 2_646 .90 2.97 3.847(3) 164 ?

loop_
_geom_torsion_atom_site_label_1
_geom_torsion_atom_site_label_2
_geom_torsion_atom_site_label_3
_geom_torsion_atom_site_label_4
_geom_torsion
_geom_torsion_publ_flag
C6 N1 C2 C3 -1.3(3) ?
C6 N1 C2 C7 177.41(17) ?
H1 N1 C2 C3 178(2) ?
H1 N1 C2 C7 -3(2) ?
C2 N1 C6 C5 1.3(3) ?
C2 N1 C6 C9 -177.88(16) ?
H1 N1 C6 C5 -178(2) ?
H1 N1 C6 C9 3(2) ?
N1 C2 C3 C4 .0(3) ?
N1 C2 C3 H3 -179.7(16) ?
C7 C2 C3 C4 -178.69(18) ?
C7 C2 C3 H3 1.6(16) ?
N1 C2 C7 H71 170.3(16) ?
N1 C2 C7 H72 -71.4(19) ?
N1 C2 C7 H73 46.1(16) ?
C3 C2 C7 H71 -11.0(16) ?
C3 C2 C7 H72 107.3(19) ?
C3 C2 C7 H73 -135.3(16) ?
C2 C3 C4 C5 1.3(3) ?
C2 C3 C4 C8 -178.58(18) ?
H3 C3 C4 C5 -179.0(16) ?
H3 C3 C4 C8 1.1(16) ?
C3 C4 C5 C6 -1.3(3) ?
C3 C4 C5 H5 179.1(17) ?
C8 C4 C5 C6 178.57(18) ?
C8 C4 C5 H5 -1.0(17) ?
C3 C4 C8 H81 -171(2) ?
C3 C4 C8 H82 59(3) ?
C3 C4 C8 H83 -59(2) ?
C5 C4 C8 H81 9(2) ?
C5 C4 C8 H82 -121(3) ?
C5 C4 C8 H83 121(2) ?
C4 C5 C6 N1 .0(3) ?
C4 C5 C6 C9 179.18(17) ?
H5 C5 C6 N1 179.7(17) ?
H5 C5 C6 C9 -1.2(17) ?
N1 C6 C9 H91 -55.3(16) ?
N1 C6 C9 H92 -173.8(17) ?
N1 C6 C9 H93 62.9(18) ?
C5 C6 C9 H91 125.6(16) ?
C5 C6 C9 H92 7.0(18) ?
C5 C6 C9 H93 -116.3(18) ?
O17 C10 C11 C12 10.1(2) yes
O17 C10 C11 C16 -168.80(16) ?
O18 C10 C11 C12 -171.5(2) yes
O18 C10 C11 C16 9.6(3) ?
C10 C11 C12 C13 -179.33(16) ?
C10 C11 C12 H12 -.4(16) ?
C16 C11 C12 C13 -.4(3) ?
C16 C11 C12 H12 178.5(16) ?
C10 C11 C16 C15 177.44(16) ?
C10 C11 C16 H16 -1.4(17) ?
C12 C11 C16 C15 -1.5(3) ?
C12 C11 C16 H16 179.7(17) ?
C11 C12 C13 C14 2.0(3) ?
C11 C12 C13 N19 -177.91(16) ?
H12 C12 C13 C14 -176.9(17) ?
H12 C12 C13 N19 3.2(17) ?
C12 C13 C14 C15 -1.4(3) ?
C12 C13 C14 H14 175.5(16) ?
N19 C13 C14 C15 178.43(16) ?
N19 C13 C14 H14 -4.6(16) ?
C12 C13 N19 O20 -9.1(3) ?
C12 C13 N19 O21 170.56(18) ?
C14 C13 N19 O20 171.0(2) yes
C14 C13 N19 O21 -9.3(3) yes
C13 C14 C15 C16 -.6(3) ?
C13 C14 C15 N22 179.06(16) ?
H14 C14 C15 C16 -177.7(15) ?
H14 C14 C15 N22 2.0(15) ?
C14 C15 C16 C11 2.1(3) ?
C14 C15 C16 H16 -179.2(18) ?
N22 C15 C16 C11 -177.60(16) ?
N22 C15 C16 H16 1.2(18) ?
C14 C15 N22 O23 -14.1(3) yes
C14 C15 N22 O24 165.5(2) yes
C16 C15 N22 O23 165.6(2) ?
C16 C15 N22 O24 -14.8(3) ?
